data_4133305
loop_
_publ_author_name
'Karim, Alavi'
'Schulz, Nils'
'Andersson, Hanna'
'Nekoueishahraki, Bijan'
'Carlsson, Anna-Carin C'
'Sarabi, Daniel'
'Valkonen, Arto'
'Rissanen, Kari'
'Gr\"afenstein, J\"urgen'
'Keller, Sandro'
'Erd\'elyi, M\'at\'e'

_publ_section_title
;
 Carbon's Three-Center, Four-Electron Tetrel Bond, Treated Experimentally.
;
_journal_issue 50
_journal_name_full 'Journal of the American Chemical Society'
_journal_page_first 17571
_journal_page_last 17579
_journal_paper_doi 10.1021/jacs.8b09367
_journal_volume 140
_journal_year 2018
_chemical_formula_moiety 'C24 H20 N, B F4'
_chemical_formula_sum 'C24 H20 B F4 N'
_chemical_formula_weight 409.22
_space_group_crystal_system monoclinic
_space_group_IT_number 15
_space_group_name_Hall '-C 2yc'
_space_group_name_H-M_alt 'C 1 2/c 1'
_atom_sites_solution_hydrogens geom
_audit_creation_method SHELXL-2016/6
_cell_angle_alpha 90
_cell_angle_beta 90.743(3)
_cell_angle_gamma 90
_cell_formula_units_Z 8
_cell_length_a 25.7941(7)
_cell_length_b 7.4589(2)
_cell_length_c 20.1543(6)
_cell_measurement_reflns_used 6339
_cell_measurement_temperature 120(2)
_cell_measurement_theta_max 73.9430
_cell_measurement_theta_min 4.3720
_cell_volume 3877.27(19)
_computing_cell_refinement CrysAlisPro
_computing_data_collection 'CrysAlisPro 1.171.38.43 (Rigaku OD, 2015)'
_computing_data_reduction CrysAlisPro
_computing_molecular_graphics SHELXL-2016/6
_computing_publication_material SHELXL-2016/6
_computing_structure_refinement 'SHELXL-2016/6 (Sheldrick, 2016)'
_computing_structure_solution 'SHELXT (Sheldrick, 2015)'
_diffrn_ambient_temperature 120(2)
_diffrn_detector_area_resol_mean 5.1977
_diffrn_measured_fraction_theta_full 0.997
_diffrn_measured_fraction_theta_max 0.976
_diffrn_measurement_device_type 'SuperNova, Dual, Cu at zero, Atlas'
_diffrn_measurement_method '\w scans'
_diffrn_radiation_type CuK\a
_diffrn_radiation_wavelength 1.54184
_diffrn_reflns_av_unetI/netI 0.0315
_diffrn_reflns_Laue_measured_fraction_full 0.997
_diffrn_reflns_Laue_measured_fraction_max 0.976
_diffrn_reflns_limit_h_max 32
_diffrn_reflns_limit_h_min -32
_diffrn_reflns_limit_k_max 9
_diffrn_reflns_limit_k_min -9
_diffrn_reflns_limit_l_max 24
_diffrn_reflns_limit_l_min 0
_diffrn_reflns_number 3862
_diffrn_reflns_point_group_measured_fraction_full 0.997
_diffrn_reflns_point_group_measured_fraction_max 0.976
_diffrn_reflns_theta_full 67.684
_diffrn_reflns_theta_max 74.194
_diffrn_reflns_theta_min 3.427
_diffrn_source 'micro-focus sealed X-ray tube'
_exptl_absorpt_coefficient_mu 0.903
_exptl_absorpt_correction_T_max 0.970
_exptl_absorpt_correction_T_min 0.870
_exptl_absorpt_correction_type analytical
_exptl_absorpt_process_details
;
CrysAlisPro 1.171.38.43 (Rigaku Oxford Diffraction, 2015)
Analytical numeric absorption correction using a multifaceted crystal
model based on expressions derived by R.C. Clark & J.S. Reid.
(Clark, R. C. & Reid, J. S. (1995). Acta Cryst. A51, 887-897)
Empirical absorption correction using spherical harmonics,
implemented in SCALE3 ABSPACK scaling algorithm.
;
_exptl_crystal_colour colourless
_exptl_crystal_density_diffrn 1.402
_exptl_crystal_description plate
_exptl_crystal_F_000 1696
_exptl_crystal_size_max 0.300
_exptl_crystal_size_mid 0.140
_exptl_crystal_size_min 0.040
_refine_diff_density_max 0.802
_refine_diff_density_min -0.676
_refine_diff_density_rms 0.170
_refine_ls_extinction_coef 0.0014(3)
_refine_ls_extinction_expression Fc^*^=kFc[1+0.001xFc^2^\l^3^/sin(2\q)]^-1/4^
_refine_ls_extinction_method 'SHELXL-2016/6 (Sheldrick 2016)'
_refine_ls_goodness_of_fit_ref 1.140
_refine_ls_hydrogen_treatment constr
_refine_ls_matrix_type full
_refine_ls_number_parameters 273
_refine_ls_number_reflns 3862
_refine_ls_number_restraints 0
_refine_ls_restrained_S_all 1.140
_refine_ls_R_factor_all 0.1164
_refine_ls_R_factor_gt 0.1142
_refine_ls_shift/su_max 0.000
_refine_ls_shift/su_mean 0.000
_refine_ls_structure_factor_coef Fsqd
_refine_ls_weighting_details 'w=1/[\s^2^(Fo^2^)+(0.1329P)^2^+60.3878P] where P=(Fo^2^+2Fc^2^)/3'
_refine_ls_weighting_scheme calc
_refine_ls_wR_factor_gt 0.3662
_refine_ls_wR_factor_ref 0.3671
_reflns_Friedel_coverage 0.000
_reflns_number_gt 3630
_reflns_number_total 3862
_reflns_threshold_expression 'I > 2\s(I)'
_cod_data_source_file ja8b09367_si_002.cif
_cod_data_source_block 1-tritylpyridin-1-ium-BF4
_cod_original_sg_symbol_H-M 'C 2/c'
_cod_database_code 4133305
_shelx_shelxl_version_number 2016/6
_shelx_space_group_comment
;
The symmetry employed for this shelxl refinement is uniquely defined
by the following loop, which should always be used as a source of
symmetry information in preference to the above space-group names.
They are only intended as comments.
;
_shelx_estimated_absorpt_t_min 0.773
_shelx_estimated_absorpt_t_max 0.965

loop_
_space_group_symop_operation_xyz
'x, y, z'
'-x, y, -z+1/2'
'x+1/2, y+1/2, z'
'-x+1/2, y+1/2, -z+1/2'
'-x, -y, -z'
'x, -y, z-1/2'
'-x+1/2, -y+1/2, -z'
'x+1/2, -y+1/2, z-1/2'

loop_
_atom_site_label
_atom_site_type_symbol
_atom_site_fract_x
_atom_site_fract_y
_atom_site_fract_z
_atom_site_U_iso_or_equiv
_atom_site_adp_type
_atom_site_occupancy
_atom_site_site_symmetry_order
_atom_site_calc_flag
_atom_site_refinement_flags_posn
_atom_site_refinement_flags_adp
N1 N 0.65709(18) 0.3254(7) 0.3786(2) 0.0196(11) Uani 1 1 d . .
C1 C 0.6098(2) 0.2021(8) 0.3809(3) 0.0206(12) Uani 1 1 d . .
C2 C 0.6908(2) 0.3411(8) 0.4305(3) 0.0224(12) Uani 1 1 d . .
H2 H 0.687061 0.267222 0.468465 0.027 Uiso 1 1 calc R U
C3 C 0.7305(2) 0.4638(9) 0.4280(3) 0.0254(13) Uani 1 1 d . .
H3 H 0.753501 0.475618 0.464955 0.030 Uiso 1 1 calc R U
C4 C 0.7373(2) 0.5699(8) 0.3730(3) 0.0255(13) Uani 1 1 d . .
H4 H 0.765535 0.651512 0.370754 0.031 Uiso 1 1 calc R U
C5 C 0.7017(3) 0.5543(9) 0.3207(3) 0.0276(14) Uani 1 1 d . .
H5 H 0.704891 0.626953 0.282243 0.033 Uiso 1 1 calc R U
C6 C 0.6622(2) 0.4329(8) 0.3256(3) 0.0239(13) Uani 1 1 d . .
H6 H 0.637502 0.424365 0.290296 0.029 Uiso 1 1 calc R U
C7 C 0.5632(2) 0.3325(8) 0.3805(3) 0.0206(12) Uani 1 1 d . .
C8 C 0.5643(2) 0.4782(9) 0.4239(3) 0.0240(13) Uani 1 1 d . .
H8 H 0.594485 0.499174 0.450332 0.029 Uiso 1 1 calc R U
C9 C 0.5229(3) 0.5916(9) 0.4291(3) 0.0269(13) Uani 1 1 d . .
H9 H 0.524502 0.689903 0.459003 0.032 Uiso 1 1 calc R U
C10 C 0.4785(3) 0.5638(10) 0.3910(3) 0.0312(15) Uani 1 1 d . .
H10 H 0.449297 0.639953 0.395729 0.037 Uiso 1 1 calc R U
C11 C 0.4774(3) 0.4231(10) 0.3459(3) 0.0307(15) Uani 1 1 d . .
H11 H 0.447510 0.405173 0.318570 0.037 Uiso 1 1 calc R U
C12 C 0.5195(2) 0.3085(9) 0.3404(3) 0.0244(13) Uani 1 1 d . .
H12 H 0.518518 0.213254 0.309138 0.029 Uiso 1 1 calc R U
C13 C 0.6104(2) 0.0715(8) 0.3217(3) 0.0221(12) Uani 1 1 d . .
C14 C 0.6479(2) 0.0663(9) 0.2725(3) 0.0259(13) Uani 1 1 d . .
H14 H 0.675091 0.152125 0.272941 0.031 Uiso 1 1 calc R U
C15 C 0.6459(3) -0.0625(9) 0.2231(3) 0.0289(14) Uani 1 1 d . .
H15 H 0.671366 -0.061767 0.189458 0.035 Uiso 1 1 calc R U
C16 C 0.6076(2) -0.1925(9) 0.2219(3) 0.0285(14) Uani 1 1 d . .
H16 H 0.606513 -0.280138 0.187673 0.034 Uiso 1 1 calc R U
C17 C 0.5705(2) -0.1927(9) 0.2716(3) 0.0288(14) Uani 1 1 d . .
H17 H 0.544336 -0.282256 0.272105 0.035 Uiso 1 1 calc R U
C18 C 0.5721(2) -0.0603(9) 0.3208(3) 0.0251(13) Uani 1 1 d . .
H18 H 0.546587 -0.060319 0.354323 0.030 Uiso 1 1 calc R U
C19 C 0.6113(2) 0.0850(8) 0.4439(3) 0.0202(12) Uani 1 1 d . .
C20 C 0.6498(2) -0.0500(8) 0.4494(3) 0.0239(13) Uani 1 1 d . .
H20 H 0.674564 -0.064152 0.415329 0.029 Uiso 1 1 calc R U
C21 C 0.6512(2) -0.1601(9) 0.5037(3) 0.0272(14) Uani 1 1 d . .
H21 H 0.677819 -0.247497 0.507926 0.033 Uiso 1 1 calc R U
C22 C 0.6139(3) -0.1452(9) 0.5531(3) 0.0283(14) Uani 1 1 d . .
H22 H 0.614903 -0.223063 0.590361 0.034 Uiso 1 1 calc R U
C23 C 0.5761(3) -0.0189(10) 0.5474(3) 0.0316(15) Uani 1 1 d . .
H23 H 0.550651 -0.009814 0.580892 0.038 Uiso 1 1 calc R U
C24 C 0.5741(2) 0.0984(8) 0.4930(3) 0.0242(13) Uani 1 1 d . .
H24 H 0.547579 0.186366 0.489789 0.029 Uiso 1 1 calc R U
B1 B 0.8009(3) 1.0506(9) 0.3748(3) 0.0250(15) Uani 1 1 d . .
F1 F 0.76903(16) 1.1510(6) 0.33309(19) 0.0344(10) Uani 1 1 d . .
F2 F 0.77031(16) 0.9530(5) 0.4188(2) 0.0343(10) Uani 1 1 d . .
F3 F 0.83076(17) 0.9335(6) 0.3374(2) 0.0395(11) Uani 1 1 d . .
F4 F 0.83298(17) 1.1647(7) 0.4113(2) 0.0437(12) Uani 1 1 d . .

loop_
_atom_site_aniso_label
_atom_site_aniso_U_11
_atom_site_aniso_U_22
_atom_site_aniso_U_33
_atom_site_aniso_U_23
_atom_site_aniso_U_13
_atom_site_aniso_U_12
N1 0.019(2) 0.017(2) 0.023(2) -0.0031(19) -0.0003(18) -0.0020(19)
C1 0.021(3) 0.017(3) 0.024(3) -0.002(2) -0.001(2) -0.004(2)
C2 0.020(3) 0.022(3) 0.025(3) -0.003(2) -0.001(2) 0.002(2)
C3 0.023(3) 0.022(3) 0.031(3) -0.006(2) -0.004(2) 0.002(2)
C4 0.023(3) 0.019(3) 0.035(3) -0.005(2) 0.003(2) 0.001(2)
C5 0.031(3) 0.022(3) 0.030(3) 0.001(2) 0.002(2) -0.002(3)
C6 0.031(3) 0.020(3) 0.021(3) 0.000(2) -0.003(2) 0.000(2)
C7 0.020(3) 0.019(3) 0.023(3) 0.001(2) 0.001(2) 0.000(2)
C8 0.023(3) 0.021(3) 0.028(3) 0.000(2) -0.001(2) 0.001(2)
C9 0.030(3) 0.023(3) 0.028(3) 0.001(2) 0.003(2) 0.001(3)
C10 0.031(3) 0.031(4) 0.032(3) 0.007(3) 0.001(3) 0.013(3)
C11 0.028(3) 0.034(4) 0.030(3) 0.004(3) -0.006(3) 0.006(3)
C12 0.025(3) 0.024(3) 0.025(3) -0.001(2) -0.002(2) 0.001(2)
C13 0.022(3) 0.021(3) 0.023(3) -0.001(2) -0.004(2) 0.000(2)
C14 0.021(3) 0.026(3) 0.030(3) -0.003(3) 0.002(2) -0.005(2)
C15 0.027(3) 0.029(3) 0.031(3) -0.004(3) 0.004(2) 0.000(3)
C16 0.026(3) 0.030(3) 0.030(3) -0.008(3) -0.005(2) 0.000(3)
C17 0.024(3) 0.029(3) 0.034(3) -0.008(3) -0.003(2) -0.006(3)
C18 0.022(3) 0.025(3) 0.028(3) -0.003(2) 0.001(2) -0.002(2)
C19 0.019(3) 0.017(3) 0.024(3) -0.002(2) -0.005(2) 0.001(2)
C20 0.022(3) 0.021(3) 0.029(3) -0.003(2) -0.004(2) 0.001(2)
C21 0.026(3) 0.019(3) 0.037(3) -0.002(3) -0.009(2) 0.003(2)
C22 0.033(3) 0.022(3) 0.030(3) 0.006(3) -0.006(3) -0.001(3)
C23 0.035(3) 0.031(4) 0.029(3) 0.003(3) 0.004(3) -0.004(3)
C24 0.027(3) 0.020(3) 0.026(3) 0.001(2) 0.000(2) 0.004(2)
B1 0.033(4) 0.017(3) 0.024(3) 0.000(3) 0.001(3) 0.000(3)
F1 0.038(2) 0.032(2) 0.034(2) 0.0026(17) -0.0024(16) 0.0114(17)
F2 0.037(2) 0.029(2) 0.037(2) 0.0052(16) 0.0050(16) -0.0056(17)
F3 0.043(2) 0.038(2) 0.038(2) 0.0025(18) 0.0048(18) 0.0180(19)
F4 0.044(2) 0.052(3) 0.036(2) -0.002(2) -0.0031(18) -0.022(2)

loop_
_atom_type_symbol
_atom_type_description
_atom_type_scat_dispersion_real
_atom_type_scat_dispersion_imag
_atom_type_scat_source
C C 0.0181 0.0091 'International Tables Vol C Tables 4.2.6.8 and 6.1.1.4'
H H 0.0000 0.0000 'International Tables Vol C Tables 4.2.6.8 and 6.1.1.4'
B B 0.0090 0.0039 'International Tables Vol C Tables 4.2.6.8 and 6.1.1.4'
N N 0.0311 0.0180 'International Tables Vol C Tables 4.2.6.8 and 6.1.1.4'
F F 0.0727 0.0534 'International Tables Vol C Tables 4.2.6.8 and 6.1.1.4'

loop_
_geom_angle_atom_site_label_1
_geom_angle_atom_site_label_2
_geom_angle_atom_site_label_3
_geom_angle
C6 N1 C2 119.5(5)
C6 N1 C1 118.0(5)
C2 N1 C1 122.2(5)
N1 C1 C13 109.9(4)
N1 C1 C19 110.7(4)
C13 C1 C19 106.2(5)
N1 C1 C7 104.0(4)
C13 C1 C7 114.2(5)
C19 C1 C7 111.9(5)
N1 C2 C3 120.1(6)
N1 C2 H2 120.0
C3 C2 H2 120.0
C2 C3 C4 121.0(6)
C2 C3 H3 119.5
C4 C3 H3 119.5
C3 C4 C5 118.1(6)
C3 C4 H4 120.9
C5 C4 H4 120.9
C6 C5 C4 119.0(6)
C6 C5 H5 120.5
C4 C5 H5 120.5
N1 C6 C5 122.2(6)
N1 C6 H6 118.9
C5 C6 H6 118.9
C12 C7 C8 118.4(6)
C12 C7 C1 123.1(5)
C8 C7 C1 118.5(5)
C9 C8 C7 121.3(6)
C9 C8 H8 119.4
C7 C8 H8 119.4
C8 C9 C10 120.4(6)
C8 C9 H9 119.8
C10 C9 H9 119.8
C9 C10 C11 119.2(6)
C9 C10 H10 120.4
C11 C10 H10 120.4
C12 C11 C10 120.4(6)
C12 C11 H11 119.8
C10 C11 H11 119.8
C11 C12 C7 120.3(6)
C11 C12 H12 119.8
C7 C12 H12 119.8
C18 C13 C14 118.0(6)
C18 C13 C1 116.2(5)
C14 C13 C1 125.6(5)
C15 C14 C13 120.8(6)
C15 C14 H14 119.6
C13 C14 H14 119.6
C14 C15 C16 121.2(6)
C14 C15 H15 119.4
C16 C15 H15 119.4
C15 C16 C17 118.9(6)
C15 C16 H16 120.5
C17 C16 H16 120.5
C16 C17 C18 119.6(6)
C16 C17 H17 120.2
C18 C17 H17 120.2
C13 C18 C17 121.5(6)
C13 C18 H18 119.3
C17 C18 H18 119.3
C24 C19 C20 118.9(6)
C24 C19 C1 122.3(5)
C20 C19 C1 118.5(5)
C21 C20 C19 120.0(6)
C21 C20 H20 120.0
C19 C20 H20 120.0
C20 C21 C22 120.7(6)
C20 C21 H21 119.7
C22 C21 H21 119.7
C23 C22 C21 119.7(6)
C23 C22 H22 120.2
C21 C22 H22 120.2
C22 C23 C24 121.1(6)
C22 C23 H23 119.4
C24 C23 H23 119.4
C19 C24 C23 119.5(6)
C19 C24 H24 120.2
C23 C24 H24 120.2
F1 B1 F4 109.5(6)
F1 B1 F3 109.8(5)
F4 B1 F3 110.0(6)
F1 B1 F2 109.2(6)
F4 B1 F2 108.6(5)
F3 B1 F2 109.7(5)

loop_
_geom_bond_atom_site_label_1
_geom_bond_atom_site_label_2
_geom_bond_distance
N1 C6 1.343(8)
N1 C2 1.357(8)
N1 C1 1.530(7)
C1 C13 1.540(8)
C1 C19 1.541(8)
C1 C7 1.546(8)
C2 C3 1.373(9)
C2 H2 0.9500
C3 C4 1.376(9)
C3 H3 0.9500
C4 C5 1.394(9)
C4 H4 0.9500
C5 C6 1.369(9)
C5 H5 0.9500
C6 H6 0.9500
C7 C12 1.389(8)
C7 C8 1.395(9)
C8 C9 1.369(9)
C8 H8 0.9500
C9 C10 1.384(10)
C9 H9 0.9500
C10 C11 1.389(10)
C10 H10 0.9500
C11 C12 1.389(9)
C11 H11 0.9500
C12 H12 0.9500
C13 C18 1.392(9)
C13 C14 1.394(9)
C14 C15 1.384(9)
C14 H14 0.9500
C15 C16 1.386(9)
C15 H15 0.9500
C16 C17 1.393(9)
C16 H16 0.9500
C17 C18 1.400(9)
C17 H17 0.9500
C18 H18 0.9500
C19 C24 1.392(8)
C19 C20 1.416(8)
C20 C21 1.369(9)
C20 H20 0.9500
C21 C22 1.397(10)
C21 H21 0.9500
C22 C23 1.359(10)
C22 H22 0.9500
C23 C24 1.403(9)
C23 H23 0.9500
C24 H24 0.9500
B1 F1 1.388(8)
B1 F4 1.390(8)
B1 F3 1.391(8)
B1 F2 1.400(8)

loop_
_geom_torsion_atom_site_label_1
_geom_torsion_atom_site_label_2
_geom_torsion_atom_site_label_3
_geom_torsion_atom_site_label_4
_geom_torsion
C6 N1 C1 C13 61.2(7)
C2 N1 C1 C13 -125.1(6)
C6 N1 C1 C19 178.2(5)
C2 N1 C1 C19 -8.0(7)
C6 N1 C1 C7 -61.4(6)
C2 N1 C1 C7 112.3(6)
C6 N1 C2 C3 -1.3(9)
C1 N1 C2 C3 -174.9(5)
N1 C2 C3 C4 -1.3(9)
C2 C3 C4 C5 2.4(9)
C3 C4 C5 C6 -1.1(9)
C2 N1 C6 C5 2.6(9)
C1 N1 C6 C5 176.5(6)
C4 C5 C6 N1 -1.4(10)
N1 C1 C7 C12 134.5(6)
C13 C1 C7 C12 14.7(8)
C19 C1 C7 C12 -106.0(6)
N1 C1 C7 C8 -47.6(7)
C13 C1 C7 C8 -167.4(5)
C19 C1 C7 C8 71.9(7)
C12 C7 C8 C9 2.5(9)
C1 C7 C8 C9 -175.5(6)
C7 C8 C9 C10 0.0(10)
C8 C9 C10 C11 -2.2(10)
C9 C10 C11 C12 1.9(10)
C10 C11 C12 C7 0.5(10)
C8 C7 C12 C11 -2.7(9)
C1 C7 C12 C11 175.2(6)
N1 C1 C13 C18 174.2(5)
C19 C1 C13 C18 54.3(7)
C7 C1 C13 C18 -69.5(7)
N1 C1 C13 C14 -0.7(8)
C19 C1 C13 C14 -120.5(6)
C7 C1 C13 C14 115.7(7)
C18 C13 C14 C15 2.2(9)
C1 C13 C14 C15 177.0(6)
C13 C14 C15 C16 -1.6(10)
C14 C15 C16 C17 -0.2(10)
C15 C16 C17 C18 1.3(10)
C14 C13 C18 C17 -1.1(9)
C1 C13 C18 C17 -176.3(6)
C16 C17 C18 C13 -0.6(10)
N1 C1 C19 C24 116.1(6)
C13 C1 C19 C24 -124.6(6)
C7 C1 C19 C24 0.6(8)
N1 C1 C19 C20 -68.8(6)
C13 C1 C19 C20 50.5(6)
C7 C1 C19 C20 175.7(5)
C24 C19 C20 C21 -2.6(9)
C1 C19 C20 C21 -177.9(5)
C19 C20 C21 C22 2.3(9)
C20 C21 C22 C23 -0.7(10)
C21 C22 C23 C24 -0.5(10)
C20 C19 C24 C23 1.4(9)
C1 C19 C24 C23 176.5(6)
C22 C23 C24 C19 0.2(10)
